data_1563678
loop_
_publ_author_name
'Clark, Joshua L.'
'Taylor, Alaric'
'Geddis, Ailsa'
'Neyyappadath, Rifahath M.'
'Piscelli, Bruno A.'
'Yu, Cihang'
'Cordes, David B.'
'Slawin, Alexandra M. Z.'
'Cormanich, Rodrigo A.'
'Guldin, Stefan'
'O'Hagan, David'

_publ_section_title
;
 Supramolecular packing of alkyl substituted Janus face all-cis
 2,3,4,5,6-pentafluorocyclohexyl motifs
;
_journal_name_full 'Chemical Science'
_journal_paper_doi 10.1039/D1SC02130C
_journal_year 2021
_chemical_absolute_configuration unk
_chemical_formula_moiety 'C19 H33 F5 O'
_chemical_formula_sum 'C19 H33 F5 O'
_chemical_formula_weight 372.46
_space_group_crystal_system orthorhombic
_space_group_IT_number 19
_space_group_name_Hall 'P 2ac 2ab'
_space_group_name_H-M_alt 'P 21 21 21'
_atom_sites_solution_hydrogens geom
_atom_sites_solution_primary direct
_atom_sites_solution_secondary difmap
_audit_creation_date 2021-03-05
_audit_creation_method 'by CrystalStructure 4.3'
_audit_update_record
;
2021-03-08 deposited with the CCDC.	2021-06-23 downloaded from the CCDC.
;
_cell_angle_alpha 90.0000
_cell_angle_beta 90.0000
_cell_angle_gamma 90.0000
_cell_formula_units_Z 4
_cell_length_a 5.5481(6)
_cell_length_b 5.5766(6)
_cell_length_c 62.078(8)
_cell_measurement_reflns_used 4236
_cell_measurement_temperature 125
_cell_measurement_theta_max 72.72
_cell_measurement_theta_min 7.99
_cell_volume 1920.7(4)
_computing_cell_refinement 'CrysAlisPro 1.171.39.8d (Rigaku OD, 2015)'
_computing_data_collection 'CrysAlisPro 1.171.39.8d (Rigaku OD, 2015)'
_computing_data_reduction 'CrysAlisPro 1.171.39.8d (Rigaku OD, 2015)'
_computing_molecular_graphics 'CrystalStructure 4.3'
_computing_publication_material 'CrystalStructure 4.3 (Rigaku, 2018)'
_computing_structure_refinement 'SHELXL Version 2018/3 (Sheldrick, 2008)'
_computing_structure_solution 'SIR2004 (Burla, et al., 2005)'
_diffrn_ambient_temperature 125
_diffrn_detector_area_resol_mean 5.811
_diffrn_measured_fraction_theta_full 0.998
_diffrn_measured_fraction_theta_max 0.974
_diffrn_measurement_device_type 'Rigaku XtaLAB P200'
_diffrn_measurement_method \w
_diffrn_radiation_type 'Cu K\a'
_diffrn_radiation_wavelength 1.54184
_diffrn_reflns_av_R_equivalents 0.2214
_diffrn_reflns_av_unetI/netI 0.0606
_diffrn_reflns_Laue_measured_fraction_full 0.998
_diffrn_reflns_Laue_measured_fraction_max 0.974
_diffrn_reflns_limit_h_max 6
_diffrn_reflns_limit_h_min -6
_diffrn_reflns_limit_k_max 6
_diffrn_reflns_limit_k_min -7
_diffrn_reflns_limit_l_max 76
_diffrn_reflns_limit_l_min -77
_diffrn_reflns_number 21334
_diffrn_reflns_point_group_measured_fraction_full 0.995
_diffrn_reflns_point_group_measured_fraction_max 0.965
_diffrn_reflns_theta_full 67.684
_diffrn_reflns_theta_max 77.910
_diffrn_reflns_theta_min 2.847
_diffrn_standards_number 0
_exptl_absorpt_coefficient_mu 0.943
_exptl_absorpt_correction_T_max 0.991
_exptl_absorpt_correction_T_min 0.489
_exptl_absorpt_correction_type multi-scan
_exptl_absorpt_process_details
;
CrysAlisPro 1.171.39.8d (Rigaku Oxford Diffraction, 2015)
Empirical absorption correction using spherical harmonics,
 implemented in SCALE3 ABSPACK scaling algorithm.
;
_exptl_crystal_colour colourless
_exptl_crystal_density_diffrn 1.288
_exptl_crystal_density_method 'not measured'
_exptl_crystal_description plate
_exptl_crystal_F_000 800.00
_exptl_crystal_size_max 0.030
_exptl_crystal_size_mid 0.020
_exptl_crystal_size_min 0.010
_refine_diff_density_max 0.67
_refine_diff_density_min -0.57
_refine_ls_abs_structure_details
;
 Flack x determined using 617 quotients [(I+)-(I-)]/[(I+)+(I-)]
 (Parsons, Flack and Wagner, Acta Cryst. B69 (2013) 249-259).
;
_refine_ls_abs_structure_Flack 0.1(6)
_refine_ls_extinction_method none
_refine_ls_goodness_of_fit_ref 1.809
_refine_ls_hydrogen_treatment mixed
_refine_ls_number_parameters 231
_refine_ls_number_reflns 3910
_refine_ls_number_restraints 1
_refine_ls_R_factor_all 0.2012
_refine_ls_R_factor_gt 0.1806
_refine_ls_shift/su_max 0.000
_refine_ls_structure_factor_coef Fsqd
_refine_ls_weighting_details 'w = 1/[\s^2^(Fo^2^)+(0.2000P)^2^] where P=(Fo^2^+2Fc^2^)/3'
_refine_ls_weighting_scheme calc
_refine_ls_wR_factor_gt 0.4689
_refine_ls_wR_factor_ref 0.4893
_reflns_Friedel_coverage 0.635
_reflns_Friedel_fraction_full 0.991
_reflns_Friedel_fraction_max 0.952
_reflns_number_gt 2746
_reflns_number_total 3910
_reflns_threshold_expression F^2^>2.0\s(F^2^)
_cod_data_source_file d1sc02130c3.cif
_cod_data_source_block 8
_cod_original_sg_symbol_H-M P212121
_cod_database_code 1563678

loop_
_space_group_symop_id
_space_group_symop_operation_xyz
1 +X,+Y,+Z
2 1/2-X,-Y,1/2+Z
3 1/2+X,1/2-Y,-Z
4 -X,1/2+Y,1/2-Z

loop_
_atom_site_label
_atom_site_type_symbol
_atom_site_fract_x
_atom_site_fract_y
_atom_site_fract_z
_atom_site_U_iso_or_equiv
_atom_site_adp_type
_atom_site_occupancy
_atom_site_site_symmetry_order
_atom_site_calc_flag
_atom_site_refinement_flags_posn
_atom_site_refinement_flags_adp
_atom_site_refinement_flags_occupancy
_atom_site_disorder_assembly
_atom_site_disorder_group
F2 F 1.0272(10) 0.9106(14) 0.68321(12) 0.0776(19) Uani 1 1 d . . . . .
F3 F 1.1347(12) 0.6271(14) 0.71792(14) 0.091(2) Uani 1 1 d . . . . .
F4 F 1.0059(11) 1.0987(12) 0.72505(12) 0.0780(19) Uani 1 1 d . . . . .
F5 F 0.5466(12) 1.2098(16) 0.73619(14) 0.093(2) Uani 1 1 d . . . . .
F6 F 0.6725(12) 1.2559(14) 0.69419(12) 0.084(2) Uani 1 1 d . . . . .
O20 O -0.546(3) -1.179(2) 0.50533(18) 0.110(4) Uani 1 1 d D . . . .
H20 H -0.45(2) -1.323(17) 0.508(2) 0.09(5) Uiso 1 1 d D . . . .
C1 C 0.6041(19) 0.840(2) 0.6859(2) 0.072(3) Uani 1 1 d . . . . .
H1 H 0.486110 0.708136 0.688626 0.086 Uiso 1 1 calc R U . . .
C2 C 0.8577(18) 0.747(2) 0.6911(2) 0.075(3) Uani 1 1 d . . . . .
H2 H 0.880702 0.591918 0.683306 0.090 Uiso 1 1 calc R U . . .
C3 C 0.8949(17) 0.702(2) 0.71416(19) 0.071(3) Uani 1 1 d . . . . .
H3 H 0.785687 0.567359 0.718497 0.085 Uiso 1 1 calc R U . . .
C4 C 0.8457(18) 0.910(2) 0.7288(2) 0.077(3) Uani 1 1 d . . . . .
H4 H 0.855312 0.858341 0.744228 0.092 Uiso 1 1 calc R U . . .
C5 C 0.590(2) 0.999(3) 0.7236(2) 0.081(3) Uani 1 1 d . . . . .
H5 H 0.473834 0.873311 0.728401 0.097 Uiso 1 1 calc R U . . .
C6 C 0.5409(18) 1.0513(19) 0.7007(2) 0.071(3) Uani 1 1 d . . . . .
H6 H 0.365176 1.086773 0.699059 0.086 Uiso 1 1 calc R U . . .
C7 C 0.5773(19) 0.920(3) 0.6630(2) 0.078(3) Uani 1 1 d . . . . .
H7A H 0.708157 1.034769 0.659714 0.093 Uiso 1 1 calc R U . . .
H7B H 0.422560 1.006776 0.661601 0.093 Uiso 1 1 calc R U . . .
C8 C 0.583(2) 0.714(3) 0.6458(2) 0.080(3) Uani 1 1 d . . . . .
H8A H 0.612730 0.787295 0.631485 0.095 Uiso 1 1 calc R U . . .
H8B H 0.722473 0.608662 0.648997 0.095 Uiso 1 1 calc R U . . .
C9 C 0.3617(19) 0.560(3) 0.64421(18) 0.071(3) Uani 1 1 d . . . . .
H9A H 0.218602 0.664691 0.642582 0.086 Uiso 1 1 calc R U . . .
H9B H 0.342790 0.468385 0.657756 0.086 Uiso 1 1 calc R U . . .
C10 C 0.372(2) 0.385(3) 0.6253(2) 0.077(3) Uani 1 1 d . . . . .
H10A H 0.401293 0.479564 0.612041 0.093 Uiso 1 1 calc R U . . .
H10B H 0.513286 0.279803 0.627421 0.093 Uiso 1 1 calc R U . . .
C11 C 0.158(2) 0.229(3) 0.6214(2) 0.077(3) Uani 1 1 d . . . . .
H11A H 0.013043 0.331806 0.619875 0.093 Uiso 1 1 calc R U . . .
H11B H 0.133272 0.124507 0.634076 0.093 Uiso 1 1 calc R U . . .
C12 C 0.184(2) 0.070(3) 0.6008(2) 0.081(3) Uani 1 1 d . . . . .
H12A H 0.207012 0.175329 0.588187 0.097 Uiso 1 1 calc R U . . .
H12B H 0.330008 -0.030569 0.602328 0.097 Uiso 1 1 calc R U . . .
C13 C -0.029(2) -0.091(2) 0.5967(2) 0.076(3) Uani 1 1 d . . . . .
H13A H -0.176517 0.007982 0.595374 0.092 Uiso 1 1 calc R U . . .
H13B H -0.051208 -0.199892 0.609184 0.092 Uiso 1 1 calc R U . . .
C14 C 0.002(2) -0.242(3) 0.5762(2) 0.088(4) Uani 1 1 d . . . . .
H14A H 0.023227 -0.132376 0.563746 0.105 Uiso 1 1 calc R U . . .
H14B H 0.150653 -0.338948 0.577505 0.105 Uiso 1 1 calc R U . . .
C15 C -0.211(3) -0.410(3) 0.5716(2) 0.087(3) Uani 1 1 d . . . . .
H15A H -0.232044 -0.519820 0.583960 0.104 Uiso 1 1 calc R U . . .
H15B H -0.359993 -0.312858 0.570281 0.104 Uiso 1 1 calc R U . . .
C16 C -0.181(3) -0.554(3) 0.5517(2) 0.093(4) Uani 1 1 d . . . . .
H16A H -0.035806 -0.656275 0.553141 0.112 Uiso 1 1 calc R U . . .
H16B H -0.155508 -0.445059 0.539314 0.112 Uiso 1 1 calc R U . . .
C17 C -0.404(3) -0.714(3) 0.5474(2) 0.089(4) Uani 1 1 d . . . . .
H17A H -0.547212 -0.611416 0.545160 0.107 Uiso 1 1 calc R U . . .
H17B H -0.434366 -0.816914 0.560099 0.107 Uiso 1 1 calc R U . . .
C18 C -0.366(4) -0.876(4) 0.5272(3) 0.119(6) Uani 1 1 d . . . . .
H18A H -0.335311 -0.773369 0.514434 0.143 Uiso 1 1 calc R U . . .
H18B H -0.223358 -0.979353 0.529391 0.143 Uiso 1 1 calc R U . . .
C19 C -0.584(4) -1.030(4) 0.5231(2) 0.116(6) Uani 1 1 d . . . . .
H19A H -0.617763 -1.128667 0.535974 0.139 Uiso 1 1 calc R U . . .
H19B H -0.725779 -0.926172 0.520402 0.139 Uiso 1 1 calc R U . . .

loop_
_atom_site_aniso_label
_atom_site_aniso_U_11
_atom_site_aniso_U_22
_atom_site_aniso_U_33
_atom_site_aniso_U_23
_atom_site_aniso_U_13
_atom_site_aniso_U_12
F2 0.051(3) 0.073(4) 0.109(5) 0.003(4) 0.005(3) -0.013(3)
F3 0.064(4) 0.072(4) 0.136(6) -0.003(4) -0.013(4) 0.004(3)
F4 0.059(3) 0.060(3) 0.116(5) -0.001(3) -0.003(3) -0.020(3)
F5 0.066(4) 0.091(5) 0.122(6) -0.018(5) 0.004(3) 0.009(4)
F6 0.069(4) 0.071(4) 0.112(5) 0.002(4) -0.002(3) -0.014(3)
O20 0.141(11) 0.076(6) 0.111(8) -0.019(5) 0.003(7) -0.009(7)
C1 0.054(5) 0.067(6) 0.095(8) -0.011(5) -0.002(5) -0.011(4)
C2 0.054(5) 0.061(6) 0.109(9) -0.003(6) 0.005(5) -0.029(5)
C3 0.050(5) 0.065(5) 0.098(8) -0.006(5) -0.008(5) -0.009(4)
C4 0.048(5) 0.069(6) 0.112(9) -0.001(6) 0.000(5) -0.019(5)
C5 0.057(6) 0.087(8) 0.099(9) -0.017(7) 0.012(5) -0.021(5)
C6 0.051(5) 0.056(5) 0.108(9) -0.002(5) -0.002(5) -0.017(4)
C7 0.055(5) 0.078(7) 0.100(9) -0.006(6) -0.003(5) -0.019(5)
C8 0.060(5) 0.088(8) 0.091(8) -0.007(7) -0.001(5) -0.003(5)
C9 0.056(5) 0.088(7) 0.070(6) 0.001(6) 0.000(4) 0.000(5)
C10 0.053(5) 0.089(8) 0.089(7) -0.002(6) 0.004(5) -0.002(5)
C11 0.062(5) 0.077(7) 0.092(8) -0.005(6) -0.004(5) -0.004(6)
C12 0.073(7) 0.078(7) 0.091(8) -0.005(6) 0.000(6) -0.004(6)
C13 0.071(6) 0.063(6) 0.095(8) -0.006(6) -0.003(5) 0.005(5)
C14 0.068(6) 0.108(10) 0.088(8) -0.005(7) 0.000(5) -0.012(7)
C15 0.087(8) 0.089(9) 0.083(8) -0.008(7) 0.004(6) -0.008(7)
C16 0.078(7) 0.101(10) 0.100(9) -0.022(8) 0.005(7) -0.010(7)
C17 0.086(8) 0.078(8) 0.103(9) -0.006(7) 0.004(6) -0.004(7)
C18 0.128(14) 0.131(16) 0.098(10) -0.019(11) -0.002(9) -0.018(14)
C19 0.135(14) 0.126(14) 0.088(10) -0.029(10) 0.002(9) -0.031(12)

loop_
_atom_type_symbol
_atom_type_description
_atom_type_scat_dispersion_real
_atom_type_scat_dispersion_imag
_atom_type_scat_source
C C 0.0181 0.0091
;
International Tables for Crystallography
(Vol. C, Tables 4.2.6.8 and 6.1.1.4)
;
H H 0.0000 0.0000
;
International Tables for Crystallography
(Vol. C, Table 6.1.1.4)
;
F F 0.0727 0.0534
;
International Tables for Crystallography
(Vol. C, Tables 4.2.6.8 and 6.1.1.4)
;
O O 0.0492 0.0322
;
International Tables for Crystallography
(Vol. C, Tables 4.2.6.8 and 6.1.1.4)
;

loop_
_geom_angle_atom_site_label_1
_geom_angle_atom_site_label_2
_geom_angle_atom_site_label_3
_geom_angle
_geom_angle_site_symmetry_1
_geom_angle_site_symmetry_3
_geom_angle_publ_flag
C19 O20 H20 118(9) . . ?
C7 C1 C6 108.5(11) . . ?
C7 C1 C2 113.2(10) . . ?
C6 C1 C2 110.1(9) . . ?
C7 C1 H1 108.3 . . ?
C6 C1 H1 108.3 . . ?
C2 C1 H1 108.3 . . ?
F2 C2 C3 111.2(8) . . ?
F2 C2 C1 108.7(10) . . ?
C3 C2 C1 113.2(9) . . ?
F2 C2 H2 107.9 . . ?
C3 C2 H2 107.9 . . ?
C1 C2 H2 107.9 . . ?
F3 C3 C2 110.2(9) . . ?
F3 C3 C4 107.4(8) . . ?
C2 C3 C4 115.6(11) . . ?
F3 C3 H3 107.8 . . ?
C2 C3 H3 107.8 . . ?
C4 C3 H3 107.8 . . ?
F4 C4 C3 111.4(9) . . ?
F4 C4 C5 108.0(10) . . ?
C3 C4 C5 106.9(10) . . ?
F4 C4 H4 110.2 . . ?
C3 C4 H4 110.2 . . ?
C5 C4 H4 110.2 . . ?
F5 C5 C6 109.5(12) . . ?
F5 C5 C4 107.8(10) . . ?
C6 C5 C4 115.9(10) . . ?
F5 C5 H5 107.8 . . ?
C6 C5 H5 107.8 . . ?
C4 C5 H5 107.8 . . ?
F6 C6 C5 109.7(9) . . ?
F6 C6 C1 109.4(9) . . ?
C5 C6 C1 112.6(11) . . ?
F6 C6 H6 108.4 . . ?
C5 C6 H6 108.4 . . ?
C1 C6 H6 108.4 . . ?
C1 C7 C8 115.4(12) . . ?
C1 C7 H7A 108.4 . . ?
C8 C7 H7A 108.4 . . ?
C1 C7 H7B 108.4 . . ?
C8 C7 H7B 108.4 . . ?
H7A C7 H7B 107.5 . . ?
C9 C8 C7 116.3(9) . . ?
C9 C8 H8A 108.2 . . ?
C7 C8 H8A 108.2 . . ?
C9 C8 H8B 108.2 . . ?
C7 C8 H8B 108.2 . . ?
H8A C8 H8B 107.4 . . ?
C8 C9 C10 112.6(9) . . ?
C8 C9 H9A 109.1 . . ?
C10 C9 H9A 109.1 . . ?
C8 C9 H9B 109.1 . . ?
C10 C9 H9B 109.1 . . ?
H9A C9 H9B 107.8 . . ?
C11 C10 C9 117.9(9) . . ?
C11 C10 H10A 107.8 . . ?
C9 C10 H10A 107.8 . . ?
C11 C10 H10B 107.8 . . ?
C9 C10 H10B 107.8 . . ?
H10A C10 H10B 107.2 . . ?
C10 C11 C12 113.0(10) . . ?
C10 C11 H11A 109.0 . . ?
C12 C11 H11A 109.0 . . ?
C10 C11 H11B 109.0 . . ?
C12 C11 H11B 109.0 . . ?
H11A C11 H11B 107.8 . . ?
C13 C12 C11 113.9(10) . . ?
C13 C12 H12A 108.8 . . ?
C11 C12 H12A 108.8 . . ?
C13 C12 H12B 108.8 . . ?
C11 C12 H12B 108.8 . . ?
H12A C12 H12B 107.7 . . ?
C12 C13 C14 112.2(11) . . ?
C12 C13 H13A 109.2 . . ?
C14 C13 H13A 109.2 . . ?
C12 C13 H13B 109.2 . . ?
C14 C13 H13B 109.2 . . ?
H13A C13 H13B 107.9 . . ?
C15 C14 C13 113.5(10) . . ?
C15 C14 H14A 108.9 . . ?
C13 C14 H14A 108.9 . . ?
C15 C14 H14B 108.9 . . ?
C13 C14 H14B 108.9 . . ?
H14A C14 H14B 107.7 . . ?
C16 C15 C14 113.4(11) . . ?
C16 C15 H15A 108.9 . . ?
C14 C15 H15A 108.9 . . ?
C16 C15 H15B 108.9 . . ?
C14 C15 H15B 108.9 . . ?
H15A C15 H15B 107.7 . . ?
C15 C16 C17 111.5(12) . . ?
C15 C16 H16A 109.3 . . ?
C17 C16 H16A 109.3 . . ?
C15 C16 H16B 109.3 . . ?
C17 C16 H16B 109.3 . . ?
H16A C16 H16B 108.0 . . ?
C16 C17 C18 111.4(13) . . ?
C16 C17 H17A 109.3 . . ?
C18 C17 H17A 109.3 . . ?
C16 C17 H17B 109.3 . . ?
C18 C17 H17B 109.3 . . ?
H17A C17 H17B 108.0 . . ?
C19 C18 C17 110.9(15) . . ?
C19 C18 H18A 109.5 . . ?
C17 C18 H18A 109.5 . . ?
C19 C18 H18B 109.5 . . ?
C17 C18 H18B 109.5 . . ?
H18A C18 H18B 108.0 . . ?
O20 C19 C18 110.6(15) . . ?
O20 C19 H19A 109.5 . . ?
C18 C19 H19A 109.5 . . ?
O20 C19 H19B 109.5 . . ?
C18 C19 H19B 109.5 . . ?
H19A C19 H19B 108.1 . . ?

loop_
_geom_bond_atom_site_label_1
_geom_bond_atom_site_label_2
_geom_bond_distance
_geom_bond_site_symmetry_2
_geom_bond_publ_flag
F2 C2 1.400(11) . ?
F3 C3 1.413(12) . ?
F4 C4 1.396(11) . ?
F5 C5 1.430(16) . ?
F6 C6 1.413(11) . ?
O20 C19 1.397(19) . ?
O20 H20 0.98(3) . ?
C1 C7 1.495(18) . ?
C1 C6 1.533(16) . ?
C1 C2 1.535(15) . ?
C1 H1 1.0000 . ?
C2 C3 1.466(17) . ?
C2 H2 1.0000 . ?
C3 C4 1.503(18) . ?
C3 H3 1.0000 . ?
C4 C5 1.537(17) . ?
C4 H4 1.0000 . ?
C5 C6 1.478(19) . ?
C5 H5 1.0000 . ?
C6 H6 1.0000 . ?
C7 C8 1.570(19) . ?
C7 H7A 0.9900 . ?
C7 H7B 0.9900 . ?
C8 C9 1.503(16) . ?
C8 H8A 0.9900 . ?
C8 H8B 0.9900 . ?
C9 C10 1.527(18) . ?
C9 H9A 0.9900 . ?
C9 H9B 0.9900 . ?
C10 C11 1.491(16) . ?
C10 H10A 0.9900 . ?
C10 H10B 0.9900 . ?
C11 C12 1.562(18) . ?
C11 H11A 0.9900 . ?
C11 H11B 0.9900 . ?
C12 C13 1.507(17) . ?
C12 H12A 0.9900 . ?
C12 H12B 0.9900 . ?
C13 C14 1.538(19) . ?
C13 H13A 0.9900 . ?
C13 H13B 0.9900 . ?
C14 C15 1.536(19) . ?
C14 H14A 0.9900 . ?
C14 H14B 0.9900 . ?
C15 C16 1.48(2) . ?
C15 H15A 0.9900 . ?
C15 H15B 0.9900 . ?
C16 C17 1.55(2) . ?
C16 H16A 0.9900 . ?
C16 H16B 0.9900 . ?
C17 C18 1.56(2) . ?
C17 H17A 0.9900 . ?
C17 H17B 0.9900 . ?
C18 C19 1.50(3) . ?
C18 H18A 0.9900 . ?
C18 H18B 0.9900 . ?
C19 H19A 0.9900 . ?
C19 H19B 0.9900 . ?

loop_
_geom_hbond_atom_site_label_D
_geom_hbond_atom_site_label_H
_geom_hbond_atom_site_label_A
_geom_hbond_distance_DH
_geom_hbond_distance_HA
_geom_hbond_distance_DA
_geom_hbond_angle_DHA
_geom_hbond_site_symmetry_A
_geom_hbond_publ_flag
O20 H20 O20 0.98(3) 2.38(14) 2.960(7) 118(11) 3_526 yes

loop_
_geom_torsion_atom_site_label_1
_geom_torsion_atom_site_label_2
_geom_torsion_atom_site_label_3
_geom_torsion_atom_site_label_4
_geom_torsion
_geom_torsion_site_symmetry_1
_geom_torsion_site_symmetry_2
_geom_torsion_site_symmetry_3
_geom_torsion_site_symmetry_4
_geom_torsion_publ_flag
C7 C1 C2 F2 47.7(13) . . . . ?
C6 C1 C2 F2 -73.9(12) . . . . ?
C7 C1 C2 C3 171.7(10) . . . . ?
C6 C1 C2 C3 50.1(13) . . . . ?
F2 C2 C3 F3 -54.6(12) . . . . ?
C1 C2 C3 F3 -177.3(9) . . . . ?
F2 C2 C3 C4 67.2(12) . . . . ?
C1 C2 C3 C4 -55.4(12) . . . . ?
F3 C3 C4 F4 58.9(13) . . . . ?
C2 C3 C4 F4 -64.5(12) . . . . ?
F3 C3 C4 C5 176.6(10) . . . . ?
C2 C3 C4 C5 53.2(12) . . . . ?
F4 C4 C5 F5 -55.6(13) . . . . ?
C3 C4 C5 F5 -175.5(10) . . . . ?
F4 C4 C5 C6 67.6(14) . . . . ?
C3 C4 C5 C6 -52.4(14) . . . . ?
F5 C5 C6 F6 53.2(12) . . . . ?
C4 C5 C6 F6 -69.1(13) . . . . ?
F5 C5 C6 C1 175.2(8) . . . . ?
C4 C5 C6 C1 52.9(13) . . . . ?
C7 C1 C6 F6 -50.9(11) . . . . ?
C2 C1 C6 F6 73.4(12) . . . . ?
C7 C1 C6 C5 -173.1(8) . . . . ?
C2 C1 C6 C5 -48.8(12) . . . . ?
C6 C1 C7 C8 -168.1(8) . . . . ?
C2 C1 C7 C8 69.5(12) . . . . ?
C1 C7 C8 C9 74.5(14) . . . . ?
C7 C8 C9 C10 173.1(11) . . . . ?
C8 C9 C10 C11 -177.4(12) . . . . ?
C9 C10 C11 C12 176.6(11) . . . . ?
C10 C11 C12 C13 179.4(11) . . . . ?
C11 C12 C13 C14 179.0(12) . . . . ?
C12 C13 C14 C15 179.5(12) . . . . ?
C13 C14 C15 C16 179.8(14) . . . . ?
C14 C15 C16 C17 -178.1(14) . . . . ?
C15 C16 C17 C18 -177.0(15) . . . . ?
C16 C17 C18 C19 -179.8(16) . . . . ?
C17 C18 C19 O20 -178.3(17) . . . . ?
